data_4130906
loop_
_publ_author_name
'Yang, Deng-Tao'
'Mellerup, Soren K.'
'Peng, Jin-Bao'
'Wang, Xiang'
'Li, Quan-Song'
'Wang, Suning'

_publ_section_title
;
 Substituent Directed Phototransformations of BN-Heterocycles: Elimination
 vs Isomerization via Selective B-C Bond Cleavage.
;
_journal_issue 36
_journal_name_full 'Journal of the American Chemical Society'
_journal_page_first 11513
_journal_page_last 11516
_journal_paper_doi 10.1021/jacs.6b07899
_journal_volume 138
_journal_year 2016
_chemical_formula_sum 'C24 H10 B F10 N'
_chemical_formula_weight 513.14
_space_group_IT_number 14
_space_group_name_Hall '-P 2yn'
_space_group_name_H-M_alt 'P 1 21/n 1'
_symmetry_cell_setting monoclinic
_symmetry_space_group_name_H-M 'P 1 21/n 1'
_atom_sites_solution_hydrogens geom
_atom_sites_solution_primary direct
_atom_sites_solution_secondary difmap
_audit_creation_method SHELXL-97
_cell_angle_alpha 90.00
_cell_angle_beta 101.085(2)
_cell_angle_gamma 90.00
_cell_formula_units_Z 4
_cell_length_a 9.7376(3)
_cell_length_b 16.5554(5)
_cell_length_c 12.6822(4)
_cell_measurement_reflns_used 4772
_cell_measurement_temperature 296(2)
_cell_measurement_theta_max 27.18
_cell_measurement_theta_min 2.46
_cell_volume 2006.35(11)
_computing_cell_refinement 'Bruker SAINT'
_computing_data_collection 'Bruker APEX2'
_computing_data_reduction 'Bruker SAINT'
_computing_molecular_graphics 'Bruker SHELXTL'
_computing_publication_material 'Bruker SHELXTL'
_computing_structure_refinement 'SHELXL-97 (Sheldrick, 1997)'
_computing_structure_solution 'SHELXS-97 (Sheldrick, 1990)'
_diffrn_ambient_temperature 296(2)
_diffrn_measured_fraction_theta_full 0.990
_diffrn_measured_fraction_theta_max 0.990
_diffrn_measurement_device_type 'Bruker APEX-II CCD'
_diffrn_measurement_method '\f and \w scans'
_diffrn_radiation_monochromator graphite
_diffrn_radiation_source 'fine-focus sealed tube'
_diffrn_radiation_type MoK\a
_diffrn_radiation_wavelength 0.71073
_diffrn_reflns_av_R_equivalents 0.0220
_diffrn_reflns_av_sigmaI/netI 0.0279
_diffrn_reflns_limit_h_max 11
_diffrn_reflns_limit_h_min -12
_diffrn_reflns_limit_k_max 18
_diffrn_reflns_limit_k_min -21
_diffrn_reflns_limit_l_max 7
_diffrn_reflns_limit_l_min -16
_diffrn_reflns_number 11194
_diffrn_reflns_theta_full 27.27
_diffrn_reflns_theta_max 27.27
_diffrn_reflns_theta_min 2.05
_diffrn_standards_number 0
_exptl_absorpt_coefficient_mu 0.164
_exptl_absorpt_correction_T_max 0.9870
_exptl_absorpt_correction_T_min 0.9679
_exptl_absorpt_correction_type multi-scan
_exptl_crystal_colour colourless
_exptl_crystal_density_diffrn 1.699
_exptl_crystal_density_method 'not measured'
_exptl_crystal_description block
_exptl_crystal_F_000 1024
_exptl_crystal_size_max 0.20
_exptl_crystal_size_mid 0.08
_exptl_crystal_size_min 0.08
_refine_diff_density_max 0.264
_refine_diff_density_min -0.248
_refine_diff_density_rms 0.047
_refine_ls_extinction_method none
_refine_ls_goodness_of_fit_ref 1.031
_refine_ls_hydrogen_treatment constr
_refine_ls_matrix_type full
_refine_ls_number_parameters 325
_refine_ls_number_reflns 4458
_refine_ls_number_restraints 0
_refine_ls_restrained_S_all 1.031
_refine_ls_R_factor_all 0.0481
_refine_ls_R_factor_gt 0.0367
_refine_ls_shift/su_max 0.000
_refine_ls_shift/su_mean 0.000
_refine_ls_structure_factor_coef Fsqd
_refine_ls_weighting_details 'calc w=1/[\s^2^(Fo^2^)+(0.0460P)^2^+0.5800P] where P=(Fo^2^+2Fc^2^)/3'
_refine_ls_weighting_scheme calc
_refine_ls_wR_factor_gt 0.0898
_refine_ls_wR_factor_ref 0.0980
_reflns_number_gt 3586
_reflns_number_total 4458
_reflns_threshold_expression >2sigma(I)
_cod_data_source_file ja6b07899_si_006.cif
_cod_data_source_block dy38
_cod_depositor_comments
;
The following automatic conversions were performed:

data item '_symmetry_cell_setting' value 'Monoclinic' was changed to
'monoclinic' in accordance with the
/home/saulius/struct/COD-crude-data/automatic-downloads/DataCite-retrospective/ACS/depositions/lib/dictionaries/cif_core.dic
dictionary named 'cif_core.dic' version 2.4.2 last updated on
2011-04-26.

Automatic conversion script
Id: cif_fix_values 6909 2019-04-08 15:41:33Z antanas 
;
_cod_original_sg_symbol_H-M P2(1)/n
_cod_database_code 4130906

loop_
_symmetry_equiv_pos_as_xyz
'x, y, z'
'-x+1/2, y+1/2, -z+1/2'
'-x, -y, -z'
'x-1/2, -y-1/2, z-1/2'

loop_
_atom_site_label
_atom_site_type_symbol
_atom_site_fract_x
_atom_site_fract_y
_atom_site_fract_z
_atom_site_U_iso_or_equiv
_atom_site_adp_type
_atom_site_occupancy
_atom_site_symmetry_multiplicity
_atom_site_calc_flag
_atom_site_refinement_flags
B1 B 0.37206(17) 0.29030(10) 0.02155(13) 0.0224(3) Uani 1 1 d .
N1 N 0.44939(12) 0.34652(7) 0.12416(10) 0.0241(3) Uani 1 1 d .
F1 F 0.38405(9) 0.33834(5) -0.06788(7) 0.0291(2) Uani 1 1 d .
F2 F 0.70882(10) 0.05796(6) 0.14358(8) 0.0412(3) Uani 1 1 d .
F3 F 0.67412(11) 0.00385(6) -0.05853(9) 0.0475(3) Uani 1 1 d .
F4 F 0.47989(12) 0.07374(6) -0.21460(8) 0.0466(3) Uani 1 1 d .
F5 F 0.33673(11) 0.20125(6) -0.17043(7) 0.0416(3) Uani 1 1 d .
F6 F 0.18549(9) 0.14337(5) 0.02980(8) 0.0343(2) Uani 1 1 d .
F7 F -0.07667(10) 0.14813(6) 0.05852(8) 0.0429(3) Uani 1 1 d .
F8 F -0.20510(9) 0.29160(7) 0.07772(8) 0.0440(3) Uani 1 1 d .
F9 F -0.06550(10) 0.43175(6) 0.06154(8) 0.0416(3) Uani 1 1 d .
F10 F 0.20005(9) 0.42902(5) 0.03536(8) 0.0368(2) Uani 1 1 d .
C1 C 0.57011(15) 0.18944(10) 0.21077(12) 0.0273(3) Uani 1 1 d .
H1A H 0.6336 0.1515 0.2535 0.033 Uiso 1 1 calc R
H1B H 0.6130 0.2425 0.2193 0.033 Uiso 1 1 calc R
C2 C 0.43363(15) 0.19120(9) 0.25063(11) 0.0249(3) Uani 1 1 d .
C3 C 0.37854(17) 0.12008(10) 0.28402(12) 0.0314(3) Uani 1 1 d .
H3A H 0.4267 0.0717 0.2823 0.038 Uiso 1 1 calc R
C4 C 0.25314(18) 0.12055(11) 0.31973(13) 0.0375(4) Uani 1 1 d .
H4A H 0.2168 0.0725 0.3406 0.045 Uiso 1 1 calc R
C5 C 0.18135(17) 0.19205(12) 0.32464(13) 0.0375(4) Uani 1 1 d .
H5A H 0.0968 0.1921 0.3484 0.045 Uiso 1 1 calc R
C6 C 0.23556(16) 0.26323(11) 0.29413(12) 0.0319(4) Uani 1 1 d .
H6A H 0.1889 0.3116 0.2996 0.038 Uiso 1 1 calc R
C7 C 0.35997(15) 0.26315(9) 0.25511(11) 0.0245(3) Uani 1 1 d .
C8 C 0.42052(15) 0.33957(9) 0.22422(12) 0.0257(3) Uani 1 1 d .
C9 C 0.45483(17) 0.40150(10) 0.29811(13) 0.0351(4) Uani 1 1 d .
H9A H 0.4288 0.3982 0.3648 0.042 Uiso 1 1 calc R
C10 C 0.52737(18) 0.46792(11) 0.27309(15) 0.0428(4) Uani 1 1 d .
H10A H 0.5487 0.5102 0.3218 0.051 Uiso 1 1 calc R
C11 C 0.56786(18) 0.47090(11) 0.17496(16) 0.0428(4) Uani 1 1 d .
H11A H 0.6230 0.5132 0.1584 0.051 Uiso 1 1 calc R
C12 C 0.52537(16) 0.41028(10) 0.10180(14) 0.0331(4) Uani 1 1 d .
H12A H 0.5498 0.4133 0.0346 0.040 Uiso 1 1 calc R
C13 C 0.45270(14) 0.20517(9) 0.01252(11) 0.0225(3) Uani 1 1 d .
C14 C 0.54689(14) 0.16488(9) 0.09367(11) 0.0233(3) Uani 1 1 d .
C15 C 0.61769(15) 0.09769(9) 0.06708(12) 0.0281(3) Uani 1 1 d .
C16 C 0.59957(16) 0.06755(9) -0.03546(13) 0.0311(4) Uani 1 1 d .
C17 C 0.50250(17) 0.10308(10) -0.11380(12) 0.0312(3) Uani 1 1 d .
C18 C 0.43178(15) 0.17027(9) -0.08869(12) 0.0274(3) Uani 1 1 d .
C19 C 0.20724(14) 0.28616(9) 0.03184(11) 0.0223(3) Uani 1 1 d .
C20 C 0.13447(15) 0.35741(9) 0.03947(11) 0.0260(3) Uani 1 1 d .
C21 C -0.00200(16) 0.36080(10) 0.05460(12) 0.0293(3) Uani 1 1 d .
C22 C -0.07291(15) 0.29005(11) 0.06185(12) 0.0304(4) Uani 1 1 d .
C23 C -0.00756(16) 0.21787(10) 0.05219(12) 0.0290(3) Uani 1 1 d .
C24 C 0.12930(15) 0.21684(9) 0.03662(11) 0.0243(3) Uani 1 1 d .

loop_
_atom_site_aniso_label
_atom_site_aniso_U_11
_atom_site_aniso_U_22
_atom_site_aniso_U_33
_atom_site_aniso_U_23
_atom_site_aniso_U_13
_atom_site_aniso_U_12
B1 0.0214(7) 0.0222(8) 0.0235(7) 0.0013(6) 0.0041(6) 0.0003(6)
N1 0.0198(6) 0.0219(6) 0.0304(6) 0.0008(5) 0.0040(5) -0.0004(5)
F1 0.0326(5) 0.0272(5) 0.0291(4) 0.0069(4) 0.0102(4) 0.0029(4)
F2 0.0320(5) 0.0394(6) 0.0519(6) 0.0135(5) 0.0073(4) 0.0171(4)
F3 0.0536(6) 0.0321(6) 0.0647(7) -0.0001(5) 0.0311(5) 0.0161(5)
F4 0.0707(7) 0.0389(6) 0.0343(5) -0.0096(4) 0.0203(5) 0.0023(5)
F5 0.0515(6) 0.0419(6) 0.0269(5) -0.0020(4) -0.0039(4) 0.0112(5)
F6 0.0297(5) 0.0220(5) 0.0510(6) -0.0019(4) 0.0070(4) -0.0008(4)
F7 0.0317(5) 0.0432(6) 0.0546(6) 0.0042(5) 0.0105(4) -0.0133(4)
F8 0.0226(5) 0.0684(7) 0.0438(6) 0.0058(5) 0.0136(4) 0.0063(5)
F9 0.0411(5) 0.0405(6) 0.0449(5) 0.0042(4) 0.0126(4) 0.0224(5)
F10 0.0349(5) 0.0202(5) 0.0554(6) 0.0039(4) 0.0091(4) 0.0036(4)
C1 0.0204(7) 0.0304(8) 0.0293(7) 0.0039(6) 0.0006(6) 0.0027(6)
C2 0.0254(7) 0.0287(8) 0.0192(6) -0.0001(6) 0.0010(5) -0.0012(6)
C3 0.0389(9) 0.0290(8) 0.0260(7) 0.0011(6) 0.0051(6) -0.0016(7)
C4 0.0435(10) 0.0412(10) 0.0289(8) 0.0012(7) 0.0097(7) -0.0159(8)
C5 0.0307(8) 0.0555(11) 0.0288(8) -0.0003(8) 0.0122(7) -0.0080(8)
C6 0.0303(8) 0.0400(9) 0.0264(7) -0.0031(7) 0.0078(6) 0.0015(7)
C7 0.0241(7) 0.0293(8) 0.0194(6) -0.0016(6) 0.0023(5) -0.0016(6)
C8 0.0193(7) 0.0273(8) 0.0292(7) -0.0024(6) 0.0019(6) 0.0020(6)
C9 0.0337(8) 0.0353(9) 0.0338(8) -0.0073(7) 0.0002(7) -0.0002(7)
C10 0.0386(9) 0.0335(10) 0.0509(10) -0.0122(8) -0.0052(8) -0.0058(8)
C11 0.0353(9) 0.0285(9) 0.0603(11) 0.0021(8) -0.0016(8) -0.0108(7)
C12 0.0258(8) 0.0294(8) 0.0435(9) 0.0053(7) 0.0052(7) -0.0048(7)
C13 0.0188(6) 0.0229(7) 0.0267(7) 0.0011(6) 0.0069(5) -0.0001(6)
C14 0.0158(6) 0.0254(7) 0.0296(7) 0.0031(6) 0.0069(5) -0.0009(6)
C15 0.0201(7) 0.0275(8) 0.0381(8) 0.0085(6) 0.0092(6) 0.0045(6)
C16 0.0317(8) 0.0216(8) 0.0458(9) 0.0014(7) 0.0220(7) 0.0034(6)
C17 0.0396(9) 0.0277(8) 0.0305(8) -0.0027(6) 0.0168(7) -0.0024(7)
C18 0.0281(7) 0.0279(8) 0.0265(7) 0.0036(6) 0.0056(6) 0.0021(6)
C19 0.0209(7) 0.0245(7) 0.0202(6) 0.0004(5) 0.0009(5) 0.0020(6)
C20 0.0261(7) 0.0251(8) 0.0258(7) 0.0029(6) 0.0026(6) 0.0029(6)
C21 0.0291(8) 0.0338(9) 0.0249(7) 0.0027(6) 0.0046(6) 0.0123(7)
C22 0.0185(7) 0.0481(10) 0.0248(7) 0.0030(7) 0.0048(6) 0.0047(7)
C23 0.0252(7) 0.0335(9) 0.0274(7) 0.0022(6) 0.0029(6) -0.0062(6)
C24 0.0230(7) 0.0242(7) 0.0249(7) -0.0001(6) 0.0024(6) 0.0021(6)

loop_
_atom_type_symbol
_atom_type_description
_atom_type_scat_dispersion_real
_atom_type_scat_dispersion_imag
_atom_type_scat_source
C C 0.0033 0.0016 'International Tables Vol C Tables 4.2.6.8 and 6.1.1.4'
H H 0.0000 0.0000 'International Tables Vol C Tables 4.2.6.8 and 6.1.1.4'
N N 0.0061 0.0033 'International Tables Vol C Tables 4.2.6.8 and 6.1.1.4'
B B 0.0013 0.0007 'International Tables Vol C Tables 4.2.6.8 and 6.1.1.4'
F F 0.0171 0.0103 'International Tables Vol C Tables 4.2.6.8 and 6.1.1.4'

loop_
_geom_angle_atom_site_label_1
_geom_angle_atom_site_label_2
_geom_angle_atom_site_label_3
_geom_angle
F1 B1 C13 108.45(11)
F1 B1 C19 108.80(11)
C13 B1 C19 117.58(12)
F1 B1 N1 102.68(11)
C13 B1 N1 112.88(11)
C19 B1 N1 105.39(11)
C12 N1 C8 118.91(13)
C12 N1 B1 117.29(12)
C8 N1 B1 122.82(11)
C2 C1 C14 111.00(12)
C2 C1 H1A 109.4
C14 C1 H1A 109.4
C2 C1 H1B 109.4
C14 C1 H1B 109.4
H1A C1 H1B 108.0
C3 C2 C7 118.52(13)
C3 C2 C1 120.03(14)
C7 C2 C1 121.45(13)
C4 C3 C2 120.74(16)
C4 C3 H3A 119.6
C2 C3 H3A 119.6
C3 C4 C5 120.40(16)
C3 C4 H4A 119.8
C5 C4 H4A 119.8
C6 C5 C4 119.72(15)
C6 C5 H5A 120.1
C4 C5 H5A 120.1
C5 C6 C7 120.35(16)
C5 C6 H6A 119.8
C7 C6 H6A 119.8
C6 C7 C2 120.22(14)
C6 C7 C8 120.72(14)
C2 C7 C8 118.96(13)
N1 C8 C9 120.23(14)
N1 C8 C7 119.01(12)
C9 C8 C7 120.66(14)
C10 C9 C8 120.18(16)
C10 C9 H9A 119.9
C8 C9 H9A 119.9
C9 C10 C11 119.07(16)
C9 C10 H10A 120.5
C11 C10 H10A 120.5
C12 C11 C10 118.84(16)
C12 C11 H11A 120.6
C10 C11 H11A 120.6
N1 C12 C11 122.33(16)
N1 C12 H12A 118.8
C11 C12 H12A 118.8
C18 C13 C14 116.00(13)
C18 C13 B1 116.03(12)
C14 C13 B1 127.87(13)
C15 C14 C13 119.19(13)
C15 C14 C1 117.86(13)
C13 C14 C1 122.90(13)
F2 C15 C16 116.74(13)
F2 C15 C14 120.32(14)
C16 C15 C14 122.95(14)
F3 C16 C17 120.45(15)
F3 C16 C15 121.01(15)
C17 C16 C15 118.53(14)
F4 C17 C16 119.97(14)
F4 C17 C18 120.89(14)
C16 C17 C18 119.11(14)
F5 C18 C17 115.36(13)
F5 C18 C13 120.61(13)
C17 C18 C13 124.03(14)
C24 C19 C20 114.19(13)
C24 C19 B1 126.36(13)
C20 C19 B1 119.42(13)
F10 C20 C21 116.37(13)
F10 C20 C19 119.39(13)
C21 C20 C19 124.21(14)
F9 C21 C22 120.01(13)
F9 C21 C20 120.96(14)
C22 C21 C20 119.02(14)
F8 C22 C23 120.39(15)
F8 C22 C21 120.26(14)
C23 C22 C21 119.36(13)
F7 C23 C22 119.76(13)
F7 C23 C24 120.26(14)
C22 C23 C24 119.98(14)
F6 C24 C19 120.97(12)
F6 C24 C23 115.82(13)
C19 C24 C23 123.18(13)

loop_
_geom_bond_atom_site_label_1
_geom_bond_atom_site_label_2
_geom_bond_distance
B1 F1 1.4084(18)
B1 C13 1.628(2)
B1 C19 1.636(2)
B1 N1 1.658(2)
N1 C12 1.3501(19)
N1 C8 1.3564(19)
F2 C15 1.3529(17)
F3 C16 1.3441(17)
F4 C17 1.3455(18)
F5 C18 1.3511(17)
F6 C24 1.3433(16)
F7 C23 1.3464(18)
F8 C22 1.3408(17)
F9 C21 1.3381(17)
F10 C20 1.3524(17)
C1 C2 1.510(2)
C1 C14 1.514(2)
C1 H1A 0.9700
C1 H1B 0.9700
C2 C3 1.393(2)
C2 C7 1.397(2)
C3 C4 1.382(2)
C3 H3A 0.9300
C4 C5 1.382(3)
C4 H4A 0.9300
C5 C6 1.377(2)
C5 H5A 0.9300
C6 C7 1.394(2)
C6 H6A 0.9300
C7 C8 1.480(2)
C8 C9 1.386(2)
C9 C10 1.377(2)
C9 H9A 0.9300
C10 C11 1.377(3)
C10 H10A 0.9300
C11 C12 1.375(2)
C11 H11A 0.9300
C12 H12A 0.9300
C13 C18 1.386(2)
C13 C14 1.408(2)
C14 C15 1.384(2)
C15 C16 1.372(2)
C16 C17 1.366(2)
C17 C18 1.377(2)
C19 C24 1.384(2)
C19 C20 1.389(2)
C20 C21 1.380(2)
C21 C22 1.372(2)
C22 C23 1.370(2)
C23 C24 1.384(2)

loop_
_geom_torsion_atom_site_label_1
_geom_torsion_atom_site_label_2
_geom_torsion_atom_site_label_3
_geom_torsion_atom_site_label_4
_geom_torsion
F1 B1 N1 C12 -12.95(16)
C13 B1 N1 C12 103.61(14)
C19 B1 N1 C12 -126.81(13)
F1 B1 N1 C8 155.58(12)
C13 B1 N1 C8 -87.86(15)
C19 B1 N1 C8 41.72(16)
C14 C1 C2 C3 82.77(16)
C14 C1 C2 C7 -97.28(16)
C7 C2 C3 C4 0.7(2)
C1 C2 C3 C4 -179.38(14)
C2 C3 C4 C5 -1.1(2)
C3 C4 C5 C6 -0.3(2)
C4 C5 C6 C7 2.1(2)
C5 C6 C7 C2 -2.5(2)
C5 C6 C7 C8 -178.75(14)
C3 C2 C7 C6 1.1(2)
C1 C2 C7 C6 -178.81(13)
C3 C2 C7 C8 177.43(13)
C1 C2 C7 C8 -2.5(2)
C12 N1 C8 C9 7.2(2)
B1 N1 C8 C9 -161.12(14)
C12 N1 C8 C7 -169.11(13)
B1 N1 C8 C7 22.54(19)
C6 C7 C8 N1 -125.34(15)
C2 C7 C8 N1 58.40(18)
C6 C7 C8 C9 58.3(2)
C2 C7 C8 C9 -117.92(16)
N1 C8 C9 C10 -4.7(2)
C7 C8 C9 C10 171.61(15)
C8 C9 C10 C11 -1.5(3)
C9 C10 C11 C12 4.9(3)
C8 N1 C12 C11 -3.8(2)
B1 N1 C12 C11 165.21(15)
C10 C11 C12 N1 -2.3(3)
F1 B1 C13 C18 -42.45(17)
C19 B1 C13 C18 81.43(16)
N1 B1 C13 C18 -155.53(12)
F1 B1 C13 C14 133.85(14)
C19 B1 C13 C14 -102.27(16)
N1 B1 C13 C14 20.77(19)
C18 C13 C14 C15 3.9(2)
B1 C13 C14 C15 -172.36(13)
C18 C13 C14 C1 -173.25(13)
B1 C13 C14 C1 10.5(2)
C2 C1 C14 C15 -122.32(14)
C2 C1 C14 C13 54.91(19)
C13 C14 C15 F2 179.95(12)
C1 C14 C15 F2 -2.7(2)
C13 C14 C15 C16 -0.6(2)
C1 C14 C15 C16 176.71(14)
F2 C15 C16 F3 -2.9(2)
C14 C15 C16 F3 177.62(13)
F2 C15 C16 C17 176.25(13)
C14 C15 C16 C17 -3.2(2)
F3 C16 C17 F4 0.8(2)
C15 C16 C17 F4 -178.42(14)
F3 C16 C17 C18 -177.40(13)
C15 C16 C17 C18 3.4(2)
F4 C17 C18 F5 2.5(2)
C16 C17 C18 F5 -179.41(14)
F4 C17 C18 C13 -178.04(14)
C16 C17 C18 C13 0.1(2)
C14 C13 C18 F5 175.69(12)
B1 C13 C18 F5 -7.6(2)
C14 C13 C18 C17 -3.8(2)
B1 C13 C18 C17 172.96(14)
F1 B1 C19 C24 125.60(14)
C13 B1 C19 C24 1.9(2)
N1 B1 C19 C24 -124.88(14)
F1 B1 C19 C20 -56.14(17)
C13 B1 C19 C20 -179.85(12)
N1 B1 C19 C20 53.38(16)
C24 C19 C20 F10 -179.77(12)
B1 C19 C20 F10 1.8(2)
C24 C19 C20 C21 2.3(2)
B1 C19 C20 C21 -176.12(13)
F10 C20 C21 F9 1.9(2)
C19 C20 C21 F9 179.80(13)
F10 C20 C21 C22 -178.55(13)
C19 C20 C21 C22 -0.6(2)
F9 C21 C22 F8 -1.1(2)
C20 C21 C22 F8 179.27(13)
F9 C21 C22 C23 178.55(13)
C20 C21 C22 C23 -1.0(2)
F8 C22 C23 F7 0.1(2)
C21 C22 C23 F7 -179.58(13)
F8 C22 C23 C24 -179.52(13)
C21 C22 C23 C24 0.8(2)
C20 C19 C24 F6 179.70(12)
B1 C19 C24 F6 -2.0(2)
C20 C19 C24 C23 -2.6(2)
B1 C19 C24 C23 175.75(13)
F7 C23 C24 F6 -0.7(2)
C22 C23 C24 F6 178.96(13)
F7 C23 C24 C19 -178.49(13)
C22 C23 C24 C19 1.1(2)
